data_7207787
loop_
_publ_author_name
'Wang, Hong-Mei'
'Han, Yi'
'Niu, Yun-Yin'
'Zhang, Zhen-Hua'
'Hou, Hong-Wei'
'Zhu, Yu'

_publ_section_title
;
 External template-assisted self-assembly: design and synthesis of the
 [MoOS3Cu3]+ based supramolecular polymeric clusters
;
_journal_issue 9
_journal_name_full CrystEngComm
_journal_page_first 3125
_journal_paper_doi 10.1039/c2ce06518e
_journal_volume 14
_journal_year 2012
_chemical_formula_moiety '2(C25 H20 Br Cu3 Mo N5 O S3), 4(C3 H7 N O), 2(C1.5 N0.5 O0.5)'
_chemical_formula_sum 'C65 H68 Br2 Cu6 Mo2 N15 O7 S6'
_chemical_formula_weight 2096.64
_chemical_name_systematic
;
?
;
_space_group_crystal_system monoclinic
_space_group_IT_number 15
_space_group_name_Hall '-C 2yc'
_space_group_name_H-M_alt 'C 1 2/c 1'
_symmetry_space_group_name_Hall '-C 2yc'
_symmetry_space_group_name_H-M 'C 1 2/c 1'
_atom_sites_solution_hydrogens geom
_atom_sites_solution_primary direct
_atom_sites_solution_secondary difmap
_audit_creation_date 2011-03-20
_audit_creation_method
;
Olex2 1.1
(compiled 2011.02.15 svn.r1672, GUI svn.r3494)
;
_cell_angle_alpha 90.00
_cell_angle_beta 96.213(10)
_cell_angle_gamma 90.00
_cell_formula_units_Z 4
_cell_length_a 21.263(2)
_cell_length_b 21.2870(18)
_cell_length_c 18.0287(17)
_cell_measurement_reflns_used 6228
_cell_measurement_temperature 291.15
_cell_measurement_theta_max 26.3122
_cell_measurement_theta_min 2.9655
_cell_volume 8112.3(13)
_computing_cell_refinement
;
CrysAlisPro, Oxford Diffraction Ltd.,
Version 1.171.34.40 (release 27-08-2010 CrysAlis171 .NET)
(compiled Aug 27 2010,11:50:40)
;
_computing_data_collection
;
CrysAlisPro, Oxford Diffraction Ltd.,
Version 1.171.34.40 (release 27-08-2010 CrysAlis171 .NET)
(compiled Aug 27 2010,11:50:40)
;
_computing_data_reduction
;
CrysAlisPro, Oxford Diffraction Ltd.,
Version 1.171.34.40 (release 27-08-2010 CrysAlis171 .NET)
(compiled Aug 27 2010,11:50:40)
;
_computing_molecular_graphics
;
O. V. Dolomanov, L. J. Bourhis, R. J. Gildea, J. A. K. Howard and H. Puschmann,
OLEX2: a complete structure solution, refinement and analysis program.
J. Appl. Cryst. (2009). 42, 339-341.
;
_computing_publication_material
;
O. V. Dolomanov, L. J. Bourhis, R. J. Gildea, J. A. K. Howard and H. Puschmann,
OLEX2: a complete structure solution, refinement and analysis program.
J. Appl. Cryst. (2009). 42, 339-341.
;
_computing_structure_refinement 'SHELXL-97 (Sheldrick, 1997)'
_computing_structure_solution 'A short history of SHELX (Sheldrick, 2007)'
_diffrn_ambient_temperature 291.15
_diffrn_detector_area_resol_mean 16.2542
_diffrn_measured_fraction_theta_full 0.996
_diffrn_measured_fraction_theta_max 0.996
_diffrn_measurement_details
;
1 omega -50.00 44.00 1.0000 20.0000
omega____ theta____ kappa____ phi______ frames
- 18.4204 -37.0000 60.0000 94

2 omega -6.00 90.00 1.0000 20.0000
omega____ theta____ kappa____ phi______ frames
- 18.4204 37.0000 -120.0000 96

3 omega -10.00 88.00 1.0000 20.0000
omega____ theta____ kappa____ phi______ frames
- 18.4204 77.0000 -30.0000 98

4 omega -85.00 -59.00 1.0000 20.0000
omega____ theta____ kappa____ phi______ frames
- -19.0454 142.0000 122.0000 26

5 omega -82.00 -56.00 1.0000 20.0000
omega____ theta____ kappa____ phi______ frames
- -19.0454 -77.0000 -60.0000 26

6 omega -17.00 8.00 1.0000 20.0000
omega____ theta____ kappa____ phi______ frames
- -19.0454 -77.0000 -60.0000 25

7 omega -46.00 -18.00 1.0000 20.0000
omega____ theta____ kappa____ phi______ frames
- -19.0454 77.0000 60.0000 28
;
_diffrn_measurement_device_type 'Xcalibur, Eos, Gemini'
_diffrn_measurement_method '\w scans'
_diffrn_orient_matrix_UB_11 -0.0013928000
_diffrn_orient_matrix_UB_12 0.0028041000
_diffrn_orient_matrix_UB_13 0.0389327000
_diffrn_orient_matrix_UB_21 -0.0015663000
_diffrn_orient_matrix_UB_22 -0.0331578000
_diffrn_orient_matrix_UB_23 0.0030843000
_diffrn_orient_matrix_UB_31 0.0334859000
_diffrn_orient_matrix_UB_32 -0.0014496000
_diffrn_orient_matrix_UB_33 0.0062336000
_diffrn_radiation_monochromator graphite
_diffrn_radiation_type 'Mo K\a'
_diffrn_radiation_wavelength 0.7107
_diffrn_reflns_av_R_equivalents 0.0588
_diffrn_reflns_av_unetI/netI 0.0653
_diffrn_reflns_limit_h_max 26
_diffrn_reflns_limit_h_min -26
_diffrn_reflns_limit_k_max 18
_diffrn_reflns_limit_k_min -26
_diffrn_reflns_limit_l_max 22
_diffrn_reflns_limit_l_min -22
_diffrn_reflns_number 28647
_diffrn_reflns_theta_full 26.37
_diffrn_reflns_theta_max 26.37
_diffrn_reflns_theta_min 2.97
_diffrn_source 'Enhance (Mo) X-ray Source'
_exptl_absorpt_coefficient_mu 3.037
_exptl_absorpt_correction_T_max 1.00000
_exptl_absorpt_correction_T_min 0.63007
_exptl_absorpt_correction_type multi-scan
_exptl_absorpt_process_details
;
CrysAlisPro, Oxford Diffraction Ltd.,
Version 1.171.34.40 (release 27-08-2010 CrysAlis171 .NET)
(compiled Aug 27 2010,11:50:40)
Empirical absorption correction using spherical harmonics,
implemented in SCALE3 ABSPACK scaling algorithm.
;
_exptl_crystal_colour red
_exptl_crystal_density_diffrn 1.717
_exptl_crystal_density_method 'not measured'
_exptl_crystal_description block
_exptl_crystal_F_000 4172
_exptl_crystal_size_max 0.23
_exptl_crystal_size_mid 0.22
_exptl_crystal_size_min 0.21
_refine_diff_density_max 0.943
_refine_diff_density_min -0.595
_refine_diff_density_rms 0.109
_refine_ls_extinction_method none
_refine_ls_goodness_of_fit_ref 1.004
_refine_ls_hydrogen_treatment constr
_refine_ls_matrix_type full
_refine_ls_number_parameters 435
_refine_ls_number_reflns 8279
_refine_ls_number_restraints 0
_refine_ls_restrained_S_all 1.004
_refine_ls_R_factor_all 0.0895
_refine_ls_R_factor_gt 0.0502
_refine_ls_shift/su_max 0.001
_refine_ls_shift/su_mean 0.000
_refine_ls_structure_factor_coef Fsqd
_refine_ls_weighting_details 'calc w=1/[\s^2^(Fo^2^)+(0.0715P)^2^+0.0000P] where P=(Fo^2^+2Fc^2^)/3'
_refine_ls_weighting_scheme calc
_refine_ls_wR_factor_gt 0.1197
_refine_ls_wR_factor_ref 0.1412
_reflns_number_gt 5500
_reflns_number_total 8279
_reflns_threshold_expression >2sigma(I)
_cod_data_source_file c2ce06518e.txt
_cod_data_source_block zzuli20110113c
_cod_original_cell_volume 8112.2(13)
_cod_database_code 7207787
_chemical_oxdiff_formula 'Cu C H O N Mo Br'
_chemical_oxdiff_usercomment NYY-12.001
_reflns_odcompleteness_completeness 99.79
_reflns_odcompleteness_iscentric 1
_reflns_odcompleteness_theta 26.32

loop_
_space_group_symop_id
_space_group_symop_operation_xyz
1 'x, y, z'
2 '-x, y, -z+1/2'
3 'x+1/2, y+1/2, z'
4 '-x+1/2, y+1/2, -z+1/2'
5 '-x, -y, -z'
6 'x, -y, z-1/2'
7 '-x+1/2, -y+1/2, -z'
8 'x+1/2, -y+1/2, z-1/2'

loop_
_atom_site_label
_atom_site_type_symbol
_atom_site_fract_x
_atom_site_fract_y
_atom_site_fract_z
_atom_site_U_iso_or_equiv
_atom_site_adp_type
_atom_site_occupancy
_atom_site_symmetry_multiplicity
_atom_site_calc_flag
_atom_site_refinement_flags
Mo1 Mo 0.28600(2) 0.51890(2) 0.50471(2) 0.03621(14) Uani 1 1 d .
Br1 Br 0.11849(3) 0.36440(3) 0.43013(4) 0.0606(2) Uani 1 1 d .
Cu1 Cu 0.26256(3) 0.54561(3) 0.35905(4) 0.04187(19) Uani 1 1 d .
Cu2 Cu 0.18244(3) 0.58808(3) 0.52769(4) 0.04132(19) Uani 1 1 d .
Cu3 Cu 0.21503(3) 0.41305(3) 0.48751(4) 0.0451(2) Uani 1 1 d .
S1 S 0.28450(7) 0.44841(7) 0.41019(8) 0.0449(4) Uani 1 1 d .
S2 S 0.25978(7) 0.61510(6) 0.45492(8) 0.0424(3) Uani 1 1 d .
S3 S 0.21006(7) 0.49048(6) 0.57581(8) 0.0416(3) Uani 1 1 d .
O1 O 0.35803(18) 0.5206(2) 0.5554(2) 0.0589(12) Uani 1 1 d .
O2 O 0.5593(5) 0.2862(4) 0.5070(6) 0.170(4) Uani 1 1 d .
O3 O 0.4256(9) 0.7302(9) 0.8102(13) 0.339(9) Uiso 1 1 d .
O4 O 0.4854(11) 0.2911(12) 0.6988(13) 0.235(10) Uiso 0.50 1 d P
N1 N 0.1882(2) 0.5534(2) 0.2803(3) 0.0426(11) Uani 1 1 d .
N2 N -0.0926(2) 0.5848(2) 0.0288(3) 0.0461(12) Uani 1 1 d .
N3 N 0.3473(2) 0.5590(2) 0.3100(3) 0.0446(11) Uani 1 1 d .
N4 N 0.1811(2) 0.6472(2) 0.6197(3) 0.0445(11) Uani 1 1 d .
N5 N 0.2428(2) 0.8390(2) 0.9399(2) 0.0453(11) Uani 1 1 d .
N6 N 0.4812(4) 0.3567(5) 0.4709(5) 0.118(3) Uani 1 1 d .
N7 N 0.3789(6) 0.7011(7) 0.6962(8) 0.171(4) Uiso 1 1 d .
N8 N 0.5000 0.2108(6) 0.7500 0.106(3) Uiso 1 2 d S
C1 C 0.1407(3) 0.5120(3) 0.2760(3) 0.0530(16) Uani 1 1 d .
H1 H 0.1446 0.4777 0.3080 0.064 Uiso 1 1 calc R
C2 C 0.0865(3) 0.5167(3) 0.2275(4) 0.0534(16) Uani 1 1 d .
H2 H 0.0553 0.4861 0.2275 0.064 Uiso 1 1 calc R
C3 C 0.0783(2) 0.5667(3) 0.1787(3) 0.0405(13) Uani 1 1 d .
C4 C 0.1276(2) 0.6102(3) 0.1809(3) 0.0446(14) Uani 1 1 d .
H4 H 0.1252 0.6443 0.1485 0.054 Uiso 1 1 calc R
C5 C 0.1801(2) 0.6015(3) 0.2322(3) 0.0479(15) Uani 1 1 d .
H5 H 0.2123 0.6312 0.2334 0.058 Uiso 1 1 calc R
C6 C -0.0696(3) 0.5293(3) 0.0510(4) 0.0578(18) Uani 1 1 d .
H6 H -0.0918 0.4935 0.0340 0.069 Uiso 1 1 calc R
C7 C -0.0142(3) 0.5216(3) 0.0982(4) 0.0586(18) Uani 1 1 d .
H7 H -0.0002 0.4814 0.1120 0.070 Uiso 1 1 calc R
C8 C 0.0202(3) 0.5733(3) 0.1247(3) 0.0444(14) Uani 1 1 d .
C9 C -0.0027(3) 0.6304(3) 0.0990(4) 0.070(2) Uani 1 1 d .
H9 H 0.0196 0.6668 0.1131 0.084 Uiso 1 1 calc R
C10 C -0.0581(3) 0.6343(3) 0.0528(4) 0.071(2) Uani 1 1 d .
H10 H -0.0725 0.6740 0.0373 0.085 Uiso 1 1 calc R
C11 C 0.3564(2) 0.5362(3) 0.2427(3) 0.0450(14) Uani 1 1 d .
H11 H 0.3219 0.5212 0.2118 0.054 Uiso 1 1 calc R
C12 C 0.4157(2) 0.5344(3) 0.2180(3) 0.0466(14) Uani 1 1 d .
H12 H 0.4202 0.5187 0.1707 0.056 Uiso 1 1 calc R
C13 C 0.4679(2) 0.5555(3) 0.2624(3) 0.0400(13) Uani 1 1 d .
C14 C 0.4584(3) 0.5774(3) 0.3326(3) 0.0542(17) Uani 1 1 d .
H14 H 0.4925 0.5905 0.3656 0.065 Uiso 1 1 calc R
C15 C 0.3979(3) 0.5795(3) 0.3530(3) 0.0578(17) Uani 1 1 d .
H15 H 0.3921 0.5962 0.3995 0.069 Uiso 1 1 calc R
C16 C 0.1713(3) 0.7089(3) 0.6164(3) 0.0599(18) Uani 1 1 d .
H16 H 0.1583 0.7271 0.5703 0.072 Uiso 1 1 calc R
C17 C 0.1797(3) 0.7472(3) 0.6792(4) 0.0606(17) Uani 1 1 d .
H17 H 0.1743 0.7904 0.6741 0.073 Uiso 1 1 calc R
C18 C 0.1959(3) 0.7220(3) 0.7487(3) 0.0456(14) Uani 1 1 d .
C19 C 0.2036(3) 0.6565(3) 0.7515(3) 0.0626(19) Uani 1 1 d .
H19 H 0.2137 0.6365 0.7971 0.075 Uiso 1 1 calc R
C20 C 0.1962(3) 0.6225(3) 0.6874(3) 0.0581(17) Uani 1 1 d .
H20 H 0.2020 0.5793 0.6908 0.070 Uiso 1 1 calc R
C21 C 0.1923(3) 0.8508(3) 0.8911(3) 0.0518(15) Uani 1 1 d .
H21 H 0.1681 0.8861 0.8990 0.062 Uiso 1 1 calc R
C22 C 0.1737(3) 0.8134(3) 0.8288(4) 0.0531(16) Uani 1 1 d .
H22 H 0.1382 0.8236 0.7962 0.064 Uiso 1 1 calc R
C23 C 0.2094(3) 0.7610(2) 0.8171(3) 0.0404(13) Uani 1 1 d .
C24 C 0.2607(3) 0.7475(3) 0.8690(3) 0.0553(16) Uani 1 1 d .
H24 H 0.2848 0.7117 0.8638 0.066 Uiso 1 1 calc R
C25 C 0.2757(3) 0.7876(3) 0.9285(3) 0.0531(16) Uani 1 1 d .
H25 H 0.3107 0.7782 0.9623 0.064 Uiso 1 1 calc R
C26 C 0.5418(8) 0.3378(7) 0.4835(7) 0.150(5) Uani 1 1 d .
H26 H 0.5729 0.3664 0.4734 0.180 Uiso 1 1 calc R
C27 C 0.4283(7) 0.3225(8) 0.4759(10) 0.214(8) Uani 1 1 d .
H27A H 0.4103 0.3107 0.4267 0.321 Uiso 1 1 calc R
H27B H 0.3983 0.3472 0.4994 0.321 Uiso 1 1 calc R
H27C H 0.4388 0.2855 0.5049 0.321 Uiso 1 1 calc R
C28 C 0.4729(7) 0.4197(7) 0.4443(10) 0.191(7) Uani 1 1 d .
H28A H 0.5134 0.4375 0.4376 0.286 Uiso 1 1 calc R
H28B H 0.4531 0.4443 0.4800 0.286 Uiso 1 1 calc R
H28C H 0.4466 0.4197 0.3975 0.286 Uiso 1 1 calc R
C29 C 0.3830(9) 0.6367(11) 0.7153(12) 0.268(10) Uiso 1 1 d .
H29A H 0.3608 0.6292 0.7581 0.401 Uiso 1 1 calc R
H29B H 0.4267 0.6252 0.7267 0.401 Uiso 1 1 calc R
H29C H 0.3644 0.6119 0.6741 0.401 Uiso 1 1 calc R
C30 C 0.3465(11) 0.7231(11) 0.6303(15) 0.303(12) Uiso 1 1 d .
H30A H 0.3739 0.7218 0.5913 0.454 Uiso 1 1 calc R
H30B H 0.3332 0.7656 0.6372 0.454 Uiso 1 1 calc R
H30C H 0.3101 0.6972 0.6168 0.454 Uiso 1 1 calc R
C31 C 0.4051(14) 0.7478(19) 0.738(2) 0.366(16) Uiso 1 1 d .
H31 H 0.4093 0.7884 0.7196 0.439 Uiso 1 1 calc R
C32 C 0.5021(8) 0.2382(9) 0.6813(10) 0.089(5) Uiso 0.50 1 d P
C33 C 0.4802(12) 0.1470(11) 0.7809(13) 0.287(11) Uiso 1 1 d .

loop_
_atom_site_aniso_label
_atom_site_aniso_U_11
_atom_site_aniso_U_22
_atom_site_aniso_U_33
_atom_site_aniso_U_23
_atom_site_aniso_U_13
_atom_site_aniso_U_12
Mo1 0.0364(3) 0.0394(3) 0.0316(3) 0.0031(2) -0.0024(2) 0.0003(2)
Br1 0.0613(4) 0.0504(4) 0.0668(4) -0.0047(3) -0.0083(3) -0.0047(3)
Cu1 0.0382(4) 0.0518(4) 0.0350(4) 0.0049(3) 0.0009(3) -0.0005(3)
Cu2 0.0434(4) 0.0437(4) 0.0360(4) -0.0036(3) 0.0004(3) 0.0013(3)
Cu3 0.0560(4) 0.0385(4) 0.0404(4) 0.0025(3) 0.0037(3) -0.0032(3)
S1 0.0536(8) 0.0418(8) 0.0405(8) 0.0003(7) 0.0101(7) 0.0038(7)
S2 0.0498(8) 0.0369(7) 0.0406(8) 0.0039(6) 0.0045(7) -0.0020(6)
S3 0.0537(8) 0.0382(7) 0.0335(7) 0.0009(6) 0.0075(6) -0.0025(6)
O1 0.050(2) 0.067(3) 0.055(3) 0.010(2) -0.016(2) -0.001(2)
O2 0.219(9) 0.096(6) 0.189(9) 0.039(6) -0.006(7) 0.015(6)
N1 0.037(2) 0.050(3) 0.041(3) 0.007(2) 0.004(2) 0.000(2)
N2 0.044(3) 0.045(3) 0.046(3) 0.003(2) -0.006(2) -0.004(2)
N3 0.037(2) 0.060(3) 0.038(3) -0.001(2) 0.007(2) -0.003(2)
N4 0.056(3) 0.037(3) 0.041(3) -0.008(2) 0.006(2) 0.002(2)
N5 0.061(3) 0.039(3) 0.035(3) -0.004(2) 0.005(2) 0.000(2)
N6 0.082(5) 0.139(9) 0.128(7) -0.016(6) -0.002(5) 0.027(6)
C1 0.049(3) 0.056(4) 0.051(4) 0.015(3) -0.007(3) -0.013(3)
C2 0.042(3) 0.055(4) 0.060(4) 0.014(3) -0.005(3) -0.011(3)
C3 0.033(3) 0.047(3) 0.041(3) 0.005(3) 0.002(2) 0.001(2)
C4 0.042(3) 0.043(3) 0.047(3) 0.009(3) -0.001(3) -0.002(3)
C5 0.032(3) 0.051(3) 0.059(4) 0.006(3) -0.005(3) -0.009(3)
C6 0.049(3) 0.046(4) 0.073(5) 0.011(3) -0.015(3) -0.006(3)
C7 0.052(3) 0.047(4) 0.071(5) 0.015(3) -0.016(3) -0.001(3)
C8 0.043(3) 0.043(3) 0.045(3) 0.003(3) -0.002(3) 0.002(3)
C9 0.063(4) 0.043(4) 0.096(6) 0.006(4) -0.031(4) -0.007(3)
C10 0.061(4) 0.047(4) 0.097(6) 0.005(4) -0.028(4) -0.007(3)
C11 0.036(3) 0.060(4) 0.038(3) 0.000(3) 0.000(3) -0.007(3)
C12 0.039(3) 0.062(4) 0.038(3) -0.009(3) 0.001(3) -0.003(3)
C13 0.038(3) 0.044(3) 0.037(3) 0.006(3) 0.003(3) -0.002(2)
C14 0.039(3) 0.090(5) 0.034(3) -0.009(3) 0.002(3) -0.013(3)
C15 0.049(4) 0.082(5) 0.044(4) -0.011(3) 0.012(3) -0.017(3)
C16 0.093(5) 0.053(4) 0.031(3) 0.001(3) -0.007(3) 0.012(3)
C17 0.090(5) 0.039(3) 0.051(4) -0.003(3) -0.001(4) 0.008(3)
C18 0.057(3) 0.044(3) 0.036(3) -0.003(3) 0.006(3) -0.001(3)
C19 0.113(6) 0.037(3) 0.037(3) -0.004(3) 0.005(4) -0.002(3)
C20 0.095(5) 0.039(3) 0.039(3) -0.004(3) 0.004(3) 0.001(3)
C21 0.062(4) 0.040(3) 0.052(4) -0.010(3) 0.002(3) -0.001(3)
C22 0.061(4) 0.047(4) 0.050(4) -0.006(3) -0.002(3) -0.006(3)
C23 0.061(3) 0.027(3) 0.034(3) 0.000(2) 0.012(3) -0.010(3)
C24 0.078(4) 0.043(3) 0.044(4) -0.003(3) 0.006(3) 0.006(3)
C25 0.072(4) 0.044(3) 0.042(3) -0.006(3) -0.001(3) 0.005(3)
C26 0.184(15) 0.127(11) 0.136(11) -0.027(10) 0.005(10) -0.026(11)
C27 0.162(13) 0.206(16) 0.29(2) -0.003(15) 0.086(14) -0.072(12)
C28 0.185(13) 0.132(12) 0.248(19) 0.007(12) -0.017(12) 0.048(10)

loop_
_atom_type_symbol
_atom_type_description
_atom_type_scat_dispersion_real
_atom_type_scat_dispersion_imag
_atom_type_scat_source
C C 0.0033 0.0016 'International Tables Vol C Tables 4.2.6.8 and 6.1.1.4'
H H 0.0000 0.0000 'International Tables Vol C Tables 4.2.6.8 and 6.1.1.4'
N N 0.0061 0.0033 'International Tables Vol C Tables 4.2.6.8 and 6.1.1.4'
O O 0.0106 0.0060 'International Tables Vol C Tables 4.2.6.8 and 6.1.1.4'
Cu Cu 0.3201 1.2651 'International Tables Vol C Tables 4.2.6.8 and 6.1.1.4'
Br Br -0.2901 2.4595 'International Tables Vol C Tables 4.2.6.8 and 6.1.1.4'
Mo Mo -1.6832 0.6857 'International Tables Vol C Tables 4.2.6.8 and 6.1.1.4'
S S 0.1246 0.1234 'International Tables Vol C Tables 4.2.6.8 and 6.1.1.4'

loop_
_geom_angle_atom_site_label_1
_geom_angle_atom_site_label_2
_geom_angle_atom_site_label_3
_geom_angle
_geom_angle_site_symmetry_1
_geom_angle_site_symmetry_3
Cu1 Mo1 Cu2 88.08(2) . .
Cu1 Mo1 Cu3 91.27(2) . .
Cu3 Mo1 Cu2 91.01(3) . .
S1 Mo1 Cu1 54.43(4) . .
S1 Mo1 Cu2 121.82(4) . .
S1 Mo1 Cu3 53.26(4) . .
S1 Mo1 S2 108.38(5) . .
S2 Mo1 Cu1 54.01(4) . .
S2 Mo1 Cu2 53.55(4) . .
S2 Mo1 Cu3 126.29(4) . .
S3 Mo1 Cu1 123.11(4) . .
S3 Mo1 Cu2 54.25(4) . .
S3 Mo1 Cu3 54.33(4) . .
S3 Mo1 S1 107.31(5) . .
S3 Mo1 S2 107.80(5) . .
O1 Mo1 Cu1 125.74(15) . .
O1 Mo1 Cu2 127.26(16) . .
O1 Mo1 Cu3 122.57(14) . .
O1 Mo1 S1 110.92(16) . .
O1 Mo1 S2 111.13(15) . .
O1 Mo1 S3 111.15(16) . .
S1 Cu1 Mo1 53.58(4) . .
S2 Cu1 Mo1 54.01(4) . .
S2 Cu1 S1 107.54(6) . .
N1 Cu1 Mo1 139.15(14) . .
N1 Cu1 S1 117.90(14) . .
N1 Cu1 S2 113.44(14) . .
N1 Cu1 N3 109.51(18) . .
N3 Cu1 Mo1 111.28(12) . .
N3 Cu1 S1 98.33(14) . .
N3 Cu1 S2 108.87(14) . .
S2 Cu2 Mo1 53.39(4) . .
S2 Cu2 S3 105.86(6) . .
S3 Cu2 Mo1 52.47(4) . .
N2 Cu2 Mo1 128.89(13) 2 .
N2 Cu2 S2 114.19(15) 2 .
N2 Cu2 S3 109.88(14) 2 .
N2 Cu2 N4 108.69(18) 2 .
N4 Cu2 Mo1 121.98(13) . .
N4 Cu2 S2 112.20(14) . .
N4 Cu2 S3 105.63(14) . .
Br1 Cu3 Mo1 146.89(3) . .
S1 Cu3 Mo1 53.31(4) . .
S1 Cu3 Br1 117.18(5) . .
S1 Cu3 S3 105.62(6) . .
S3 Cu3 Mo1 52.58(4) . .
S3 Cu3 Br1 120.00(5) . .
N5 Cu3 Mo1 110.17(13) 4_546 .
N5 Cu3 Br1 102.78(13) 4_546 .
N5 Cu3 S1 110.88(14) 4_546 .
N5 Cu3 S3 98.59(13) 4_546 .
Mo1 S1 Cu1 71.99(5) . .
Cu3 S1 Mo1 73.43(5) . .
Cu3 S1 Cu1 115.42(7) . .
Mo1 S2 Cu2 73.06(5) . .
Cu1 S2 Mo1 71.98(5) . .
Cu1 S2 Cu2 110.55(6) . .
Mo1 S3 Cu2 73.28(5) . .
Mo1 S3 Cu3 73.09(5) . .
Cu3 S3 Cu2 114.48(6) . .
C1 N1 Cu1 121.2(4) . .
C1 N1 C5 115.0(5) . .
C5 N1 Cu1 123.6(4) . .
C6 N2 Cu2 118.0(4) . 2
C6 N2 C10 115.9(5) . .
C10 N2 Cu2 125.6(4) . 2
C11 N3 Cu1 123.0(4) . .
C15 N3 Cu1 118.2(4) . .
C15 N3 C11 117.4(5) . .
C16 N4 Cu2 125.1(4) . .
C16 N4 C20 116.8(5) . .
C20 N4 Cu2 117.9(4) . .
C21 N5 Cu3 120.5(4) . 4_556
C25 N5 Cu3 120.0(4) . 4_556
C25 N5 C21 117.0(5) . .
C26 N6 C27 128.2(13) . .
C26 N6 C28 114.7(12) . .
C27 N6 C28 117.0(11) . .
C30 N7 C29 123.3(18) . .
C31 N7 C29 125(2) . .
C31 N7 C30 111(2) . .
C32 N8 C32 129.7(19) 2_656 .
C32 N8 C33 137.4(14) 2_656 2_656
C32 N8 C33 90.7(12) . 2_656
C32 N8 C33 90.7(12) 2_656 .
C32 N8 C33 137.4(14) . .
C33 N8 C33 56.8(17) 2_656 .
N1 C1 H1 117.7 . .
N1 C1 C2 124.6(5) . .
C2 C1 H1 117.7 . .
C1 C2 H2 120.0 . .
C1 C2 C3 120.0(5) . .
C3 C2 H2 120.0 . .
C2 C3 C4 116.8(5) . .
C2 C3 C8 121.7(5) . .
C4 C3 C8 121.4(5) . .
C3 C4 H4 120.6 . .
C5 C4 C3 118.7(5) . .
C5 C4 H4 120.6 . .
N1 C5 C4 124.8(5) . .
N1 C5 H5 117.6 . .
C4 C5 H5 117.6 . .
N2 C6 H6 118.2 . .
N2 C6 C7 123.5(6) . .
C7 C6 H6 118.2 . .
C6 C7 H7 119.9 . .
C8 C7 C6 120.1(5) . .
C8 C7 H7 119.9 . .
C7 C8 C3 121.4(5) . .
C9 C8 C3 122.8(5) . .
C9 C8 C7 115.8(5) . .
C8 C9 H9 119.7 . .
C10 C9 C8 120.7(6) . .
C10 C9 H9 119.7 . .
N2 C10 C9 123.9(6) . .
N2 C10 H10 118.0 . .
C9 C10 H10 118.0 . .
N3 C11 H11 119.0 . .
N3 C11 C12 121.9(5) . .
C12 C11 H11 119.0 . .
C11 C12 H12 119.6 . .
C13 C12 C11 120.8(5) . .
C13 C12 H12 119.6 . .
C12 C13 C13 122.6(6) . 2_655
C12 C13 C14 117.0(5) . .
C14 C13 C13 120.4(5) . 2_655
C13 C14 H14 120.4 . .
C15 C14 C13 119.2(5) . .
C15 C14 H14 120.4 . .
N3 C15 C14 123.6(6) . .
N3 C15 H15 118.2 . .
C14 C15 H15 118.2 . .
N4 C16 H16 118.8 . .
N4 C16 C17 122.4(6) . .
C17 C16 H16 118.8 . .
C16 C17 H17 119.6 . .
C18 C17 C16 120.7(6) . .
C18 C17 H17 119.6 . .
C17 C18 C19 116.1(5) . .
C17 C18 C23 123.0(5) . .
C19 C18 C23 120.8(5) . .
C18 C19 H19 120.2 . .
C20 C19 C18 119.7(6) . .
C20 C19 H19 120.2 . .
N4 C20 C19 124.3(6) . .
N4 C20 H20 117.9 . .
C19 C20 H20 117.9 . .
N5 C21 H21 118.0 . .
N5 C21 C22 124.0(6) . .
C22 C21 H21 118.0 . .
C21 C22 H22 120.9 . .
C23 C22 C21 118.1(5) . .
C23 C22 H22 120.9 . .
C22 C23 C18 121.2(5) . .
C22 C23 C24 118.0(5) . .
C24 C23 C18 120.7(5) . .
C23 C24 H24 120.2 . .
C25 C24 C23 119.6(6) . .
C25 C24 H24 120.2 . .
N5 C25 C24 123.3(6) . .
N5 C25 H25 118.4 . .
C24 C25 H25 118.4 . .
O2 C26 N6 125.3(14) . .
O2 C26 H26 117.4 . .
N6 C26 H26 117.4 . .
N6 C27 H27A 109.5 . .
N6 C27 H27B 109.5 . .
N6 C27 H27C 109.5 . .
H27A C27 H27B 109.5 . .
H27A C27 H27C 109.5 . .
H27B C27 H27C 109.5 . .
N6 C28 H28A 109.5 . .
N6 C28 H28B 109.5 . .
N6 C28 H28C 109.5 . .
H28A C28 H28B 109.5 . .
H28A C28 H28C 109.5 . .
H28B C28 H28C 109.5 . .
N7 C29 H29A 109.5 . .
N7 C29 H29B 109.5 . .
N7 C29 H29C 109.5 . .
H29A C29 H29B 109.5 . .
H29A C29 H29C 109.5 . .
H29B C29 H29C 109.5 . .
N7 C30 H30A 109.5 . .
N7 C30 H30B 109.5 . .
N7 C30 H30C 109.5 . .
H30A C30 H30B 109.5 . .
H30A C30 H30C 109.5 . .
H30B C30 H30C 109.5 . .
O3 C31 H31 123.3 . .
N7 C31 O3 113(3) . .
N7 C31 H31 123.3 . .
O4 C32 N8 96.9(19) . .
C33 C33 N8 61.6(9) 2_656 .

loop_
_geom_bond_atom_site_label_1
_geom_bond_atom_site_label_2
_geom_bond_distance
_geom_bond_site_symmetry_2
Mo1 Cu1 2.6804(8) .
Mo1 Cu2 2.7180(8) .
Mo1 Cu3 2.7109(8) .
Mo1 S1 2.2681(15) .
Mo1 S2 2.2808(14) .
Mo1 S3 2.2504(15) .
Mo1 O1 1.697(4) .
Br1 Cu3 2.4283(9) .
Cu1 S1 2.2926(16) .
Cu1 S2 2.2806(16) .
Cu1 N1 2.015(4) .
Cu1 N3 2.110(5) .
Cu2 S2 2.2855(17) .
Cu2 S3 2.3031(15) .
Cu2 N2 2.066(4) 2
Cu2 N4 2.085(4) .
Cu3 S1 2.2666(17) .
Cu3 S3 2.3018(15) .
Cu3 N5 2.179(4) 4_546
O2 C26 1.220(15) .
O3 C31 1.39(3) .
O4 C32 1.23(3) .
N1 C1 1.336(7) .
N1 C5 1.341(7) .
N2 Cu2 2.066(4) 2
N2 C6 1.326(7) .
N2 C10 1.329(7) .
N3 C11 1.339(7) .
N3 C15 1.330(7) .
N4 C16 1.331(7) .
N4 C20 1.334(7) .
N5 Cu3 2.179(4) 4_556
N5 C21 1.336(7) .
N5 C25 1.326(7) .
N6 C26 1.346(15) .
N6 C27 1.349(14) .
N6 C28 1.430(14) .
N7 C29 1.41(2) .
N7 C30 1.39(2) .
N7 C31 1.33(3) .
N8 C32 1.374(18) 2_656
N8 C32 1.374(18) .
N8 C33 1.54(2) 2_656
N8 C33 1.54(2) .
C1 H1 0.9300 .
C1 C2 1.372(7) .
C2 H2 0.9300 .
C2 C3 1.381(8) .
C3 C4 1.395(7) .
C3 C8 1.495(7) .
C4 H4 0.9300 .
C4 C5 1.383(7) .
C5 H5 0.9300 .
C6 H6 0.9300 .
C6 C7 1.386(8) .
C7 H7 0.9300 .
C7 C8 1.380(8) .
C8 C9 1.370(8) .
C9 H9 0.9300 .
C9 C10 1.370(8) .
C10 H10 0.9300 .
C11 H11 0.9300 .
C11 C12 1.382(8) .
C12 H12 0.9300 .
C12 C13 1.372(7) .
C13 C13 1.482(10) 2_655
C13 C14 1.384(8) .
C14 H14 0.9300 .
C14 C15 1.377(8) .
C15 H15 0.9300 .
C16 H16 0.9300 .
C16 C17 1.392(8) .
C17 H17 0.9300 .
C17 C18 1.372(8) .
C18 C19 1.404(8) .
C18 C23 1.489(7) .
C19 H19 0.9300 .
C19 C20 1.358(8) .
C20 H20 0.9300 .
C21 H21 0.9300 .
C21 C22 1.399(8) .
C22 H22 0.9300 .
C22 C23 1.378(8) .
C23 C24 1.389(7) .
C24 H24 0.9300 .
C24 C25 1.381(8) .
C25 H25 0.9300 .
C26 H26 0.9300 .
C27 H27A 0.9600 .
C27 H27B 0.9600 .
C27 H27C 0.9600 .
C28 H28A 0.9600 .
C28 H28B 0.9600 .
C28 H28C 0.9600 .
C29 H29A 0.9600 .
C29 H29B 0.9600 .
C29 H29C 0.9600 .
C30 H30A 0.9600 .
C30 H30B 0.9600 .
C30 H30C 0.9600 .
C31 H31 0.9300 .
C33 C33 1.47(5) 2_656

loop_
_geom_torsion_atom_site_label_1
_geom_torsion_atom_site_label_2
_geom_torsion_atom_site_label_3
_geom_torsion_atom_site_label_4
_geom_torsion
_geom_torsion_site_symmetry_1
_geom_torsion_site_symmetry_4
Mo1 Cu1 S1 Cu3 60.88(6) . .
Mo1 Cu1 S2 Cu2 -63.30(5) . .
Mo1 Cu1 N1 C1 -42.1(6) . .
Mo1 Cu1 N1 C5 133.4(4) . .
Mo1 Cu1 N3 C11 138.2(4) . .
Mo1 Cu1 N3 C15 -27.8(5) . .
Mo1 Cu2 S2 Cu1 62.64(5) . .
Mo1 Cu2 S3 Cu3 -61.94(6) . .
Mo1 Cu2 N4 C16 120.2(5) . .
Mo1 Cu2 N4 C20 -54.1(5) . .
Mo1 Cu3 S1 Cu1 -60.09(6) . .
Mo1 Cu3 S3 Cu2 62.05(5) . .
Br1 Cu3 S1 Mo1 142.34(4) . .
Br1 Cu3 S1 Cu1 82.25(7) . .
Br1 Cu3 S3 Mo1 -140.90(4) . .
Br1 Cu3 S3 Cu2 -78.86(7) . .
Cu1 Mo1 Cu2 S2 -45.07(5) . .
Cu1 Mo1 Cu2 S3 134.23(5) . .
Cu1 Mo1 Cu2 N2 48.18(18) . 2
Cu1 Mo1 Cu2 N4 -140.30(16) . .
Cu1 Mo1 Cu3 Br1 -42.23(7) . .
Cu1 Mo1 Cu3 S1 42.05(5) . .
Cu1 Mo1 Cu3 S3 -131.05(5) . .
Cu1 Mo1 Cu3 N5 143.57(14) . 4_546
Cu1 Mo1 S1 Cu3 -124.59(5) . .
Cu1 Mo1 S2 Cu2 119.02(5) . .
Cu1 Mo1 S3 Cu2 -58.75(5) . .
Cu1 Mo1 S3 Cu3 64.17(5) . .
Cu1 N1 C1 C2 175.2(5) . .
Cu1 N1 C5 C4 -175.5(5) . .
Cu1 N3 C11 C12 -166.8(4) . .
Cu1 N3 C15 C14 165.5(5) . .
Cu2 Mo1 Cu1 S1 -132.26(5) . .
Cu2 Mo1 Cu1 S2 44.73(5) . .
Cu2 Mo1 Cu1 N1 -40.2(2) . .
Cu2 Mo1 Cu1 N3 143.13(15) . .
Cu2 Mo1 Cu3 Br1 45.88(7) . .
Cu2 Mo1 Cu3 S1 130.15(5) . .
Cu2 Mo1 Cu3 S3 -42.95(5) . .
Cu2 Mo1 Cu3 N5 -128.32(14) . 4_546
Cu2 Mo1 S1 Cu1 60.52(5) . .
Cu2 Mo1 S1 Cu3 -64.07(5) . .
Cu2 Mo1 S2 Cu1 -119.02(5) . .
Cu2 Mo1 S3 Cu3 122.92(5) . .
Cu2 N2 C6 C7 -170.5(5) 2 .
Cu2 N2 C10 C9 170.4(6) 2 .
Cu2 N4 C16 C17 -170.7(5) . .
Cu2 N4 C20 C19 173.0(6) . .
Cu3 Mo1 Cu1 S1 -41.29(5) . .
Cu3 Mo1 Cu1 S2 135.70(5) . .
Cu3 Mo1 Cu1 N1 50.8(2) . .
Cu3 Mo1 Cu1 N3 -125.90(15) . .
Cu3 Mo1 Cu2 S2 -136.30(5) . .
Cu3 Mo1 Cu2 S3 43.00(5) . .
Cu3 Mo1 Cu2 N2 -43.05(18) . 2
Cu3 Mo1 Cu2 N4 128.47(16) . .
Cu3 Mo1 S1 Cu1 124.59(5) . .
Cu3 Mo1 S2 Cu1 -60.03(6) . .
Cu3 Mo1 S2 Cu2 58.99(6) . .
Cu3 Mo1 S3 Cu2 -122.92(5) . .
Cu3 N5 C21 C22 160.4(5) 4_556 .
Cu3 N5 C25 C24 -161.1(5) 4_556 .
S1 Mo1 Cu1 S2 176.99(7) . .
S1 Mo1 Cu1 N1 92.0(2) . .
S1 Mo1 Cu1 N3 -84.61(15) . .
S1 Mo1 Cu2 S2 -90.17(7) . .
S1 Mo1 Cu2 S3 89.13(7) . .
S1 Mo1 Cu2 N2 3.08(19) . 2
S1 Mo1 Cu2 N4 174.59(16) . .
S1 Mo1 Cu3 Br1 -84.28(8) . .
S1 Mo1 Cu3 S3 -173.10(7) . .
S1 Mo1 Cu3 N5 101.52(15) . 4_546
S1 Mo1 S2 Cu1 -2.58(6) . .
S1 Mo1 S2 Cu2 116.44(5) . .
S1 Mo1 S3 Cu2 -117.14(5) . .
S1 Mo1 S3 Cu3 5.79(5) . .
S1 Cu1 S2 Mo1 2.54(6) . .
S1 Cu1 S2 Cu2 -60.77(7) . .
S1 Cu1 N1 C1 23.4(5) . .
S1 Cu1 N1 C5 -161.1(4) . .
S1 Cu1 N3 C11 84.1(4) . .
S1 Cu1 N3 C15 -81.8(5) . .
S1 Cu3 S3 Mo1 -5.74(5) . .
S1 Cu3 S3 Cu2 56.31(8) . .
S2 Mo1 Cu1 S1 -176.99(7) . .
S2 Mo1 Cu1 N1 -84.9(2) . .
S2 Mo1 Cu1 N3 98.40(15) . .
S2 Mo1 Cu2 S3 179.30(6) . .
S2 Mo1 Cu2 N2 93.25(18) . 2
S2 Mo1 Cu2 N4 -95.23(16) . .
S2 Mo1 Cu3 Br1 2.29(10) . .
S2 Mo1 Cu3 S1 86.56(7) . .
S2 Mo1 Cu3 S3 -86.54(7) . .
S2 Mo1 Cu3 N5 -171.91(14) . 4_546
S2 Mo1 S1 Cu1 2.56(6) . .
S2 Mo1 S1 Cu3 -122.03(5) . .
S2 Mo1 S3 Cu2 -0.59(5) . .
S2 Mo1 S3 Cu3 122.33(5) . .
S2 Cu1 S1 Mo1 -2.55(6) . .
S2 Cu1 S1 Cu3 58.33(8) . .
S2 Cu1 N1 C1 -103.6(5) . .
S2 Cu1 N1 C5 71.9(5) . .
S2 Cu1 N3 C11 -164.0(4) . .
S2 Cu1 N3 C15 30.0(5) . .
S2 Cu2 S3 Mo1 0.58(5) . .
S2 Cu2 S3 Cu3 -61.35(8) . .
S2 Cu2 N4 C16 60.5(5) . .
S2 Cu2 N4 C20 -113.8(4) . .
S3 Mo1 Cu1 S1 -88.30(7) . .
S3 Mo1 Cu1 S2 88.70(7) . .
S3 Mo1 Cu1 N1 3.8(2) . .
S3 Mo1 Cu1 N3 -172.90(15) . .
S3 Mo1 Cu2 S2 -179.30(6) . .
S3 Mo1 Cu2 N2 -86.05(18) . 2
S3 Mo1 Cu2 N4 85.47(17) . .
S3 Mo1 Cu3 Br1 88.83(8) . .
S3 Mo1 Cu3 S1 173.10(7) . .
S3 Mo1 Cu3 N5 -85.37(15) . 4_546
S3 Mo1 S1 Cu1 118.72(5) . .
S3 Mo1 S1 Cu3 -5.87(6) . .
S3 Mo1 S2 Cu1 -118.42(5) . .
S3 Mo1 S2 Cu2 0.60(5) . .
S3 Cu2 S2 Mo1 -0.58(5) . .
S3 Cu2 S2 Cu1 62.06(7) . .
S3 Cu2 N4 C16 175.3(5) . .
S3 Cu2 N4 C20 1.1(5) . .
S3 Cu3 S1 Mo1 5.68(5) . .
S3 Cu3 S1 Cu1 -54.41(8) . .
O1 Mo1 Cu1 S1 91.50(19) . .
O1 Mo1 Cu1 S2 -91.51(19) . .
O1 Mo1 Cu1 N1 -176.5(3) . .
O1 Mo1 Cu1 N3 6.9(2) . .
O1 Mo1 Cu2 S2 90.08(19) . .
O1 Mo1 Cu2 S3 -90.62(19) . .
O1 Mo1 Cu2 N2 -176.7(3) . 2
O1 Mo1 Cu2 N4 -5.2(2) . .
O1 Mo1 Cu3 Br1 -177.25(19) . .
O1 Mo1 Cu3 S1 -92.98(19) . .
O1 Mo1 Cu3 S3 93.92(19) . .
O1 Mo1 Cu3 N5 8.5(2) . 4_546
O1 Mo1 S1 Cu1 -119.70(16) . .
O1 Mo1 S1 Cu3 115.71(16) . .
O1 Mo1 S2 Cu1 119.55(17) . .
O1 Mo1 S2 Cu2 -121.43(17) . .
O1 Mo1 S3 Cu2 121.43(16) . .
O1 Mo1 S3 Cu3 -115.65(16) . .
N1 Cu1 S1 Mo1 -132.30(16) . .
N1 Cu1 S1 Cu3 -71.42(17) . .
N1 Cu1 S2 Mo1 134.75(15) . .
N1 Cu1 S2 Cu2 71.45(16) . .
N1 Cu1 N3 C11 -39.5(5) . .
N1 Cu1 N3 C15 154.5(4) . .
N1 C1 C2 C3 0.0(10) . .
N2 Cu2 S2 Mo1 -121.58(14) 2 .
N2 Cu2 S2 Cu1 -58.94(15) 2 .
N2 Cu2 S3 Mo1 124.34(15) 2 .
N2 Cu2 S3 Cu3 62.40(16) 2 .
N2 Cu2 N4 C16 -66.8(5) 2 .
N2 Cu2 N4 C20 119.0(5) 2 .
N2 C6 C7 C8 0.0(11) . .
N3 Cu1 S1 Mo1 110.34(13) . .
N3 Cu1 S1 Cu3 171.23(14) . .
N3 Cu1 S2 Mo1 -103.05(14) . .
N3 Cu1 S2 Cu2 -166.35(14) . .
N3 Cu1 N1 C1 134.6(5) . .
N3 Cu1 N1 C5 -49.9(5) . .
N3 C11 C12 C13 0.8(9) . .
N4 Cu2 S2 Mo1 114.17(14) . .
N4 Cu2 S2 Cu1 176.80(14) . .
N4 Cu2 S3 Mo1 -118.59(14) . .
N4 Cu2 S3 Cu3 179.47(14) . .
N4 C16 C17 C18 -3.1(11) . .
N5 Cu3 S1 Mo1 -100.14(13) 4_546 .
N5 Cu3 S1 Cu1 -160.23(14) 4_546 .
N5 Cu3 S3 Mo1 108.88(14) 4_546 .
N5 Cu3 S3 Cu2 170.92(14) 4_546 .
N5 C21 C22 C23 0.2(10) . .
C1 N1 C5 C4 0.2(9) . .
C1 C2 C3 C4 1.2(9) . .
C1 C2 C3 C8 179.5(6) . .
C2 C3 C4 C5 -1.6(9) . .
C2 C3 C8 C7 -27.4(9) . .
C2 C3 C8 C9 151.8(7) . .
C3 C4 C5 N1 0.9(9) . .
C3 C8 C9 C10 -176.2(7) . .
C4 C3 C8 C7 150.9(6) . .
C4 C3 C8 C9 -29.9(10) . .
C5 N1 C1 C2 -0.7(9) . .
C6 N2 C10 C9 -1.4(11) . .
C6 C7 C8 C3 176.8(6) . .
C6 C7 C8 C9 -2.5(10) . .
C7 C8 C9 C10 3.0(11) . .
C8 C3 C4 C5 -179.9(5) . .
C8 C9 C10 N2 -1.2(13) . .
C10 N2 C6 C7 2.0(10) . .
C11 N3 C15 C14 -1.2(9) . .
C11 C12 C13 C13 -178.9(4) . 2_655
C11 C12 C13 C14 1.0(9) . .
C12 C13 C14 C15 -2.8(9) . .
C13 C13 C14 C15 177.1(5) 2_655 .
C13 C14 C15 N3 3.1(10) . .
C15 N3 C11 C12 -0.7(9) . .
C16 N4 C20 C19 -1.7(10) . .
C16 C17 C18 C19 0.5(10) . .
C16 C17 C18 C23 176.1(6) . .
C17 C18 C19 C20 1.3(10) . .
C17 C18 C23 C22 40.2(9) . .
C17 C18 C23 C24 -136.1(7) . .
C18 C19 C20 N4 -0.7(11) . .
C18 C23 C24 C25 174.1(6) . .
C19 C18 C23 C22 -144.3(6) . .
C19 C18 C23 C24 39.4(8) . .
C20 N4 C16 C17 3.6(10) . .
C21 N5 C25 C24 1.0(9) . .
C21 C22 C23 C18 -174.6(5) . .
C21 C22 C23 C24 1.8(9) . .
C22 C23 C24 C25 -2.4(9) . .
C23 C18 C19 C20 -174.5(6) . .
C23 C24 C25 N5 1.0(10) . .
C25 N5 C21 C22 -1.6(9) . .
C27 N6 C26 O2 -5(2) . .
C28 N6 C26 O2 179.1(13) . .
C29 N7 C31 O3 -14(4) . .
C30 N7 C31 O3 166(2) . .
C32 N8 C32 O4 -16.2(13) 2_656 .
C32 N8 C33 C33 -150.7(19) 2_656 2_656
C32 N8 C33 C33 46(3) . 2_656
C33 N8 C32 O4 178.7(18) 2_656 .
C33 N8 C32 O4 141.5(19) . .
